data_7101636
loop_
_publ_author_name
'Belletti, Daniele'
'Braunstein, Pierre'
'Messaoudi, Abdelatif'
'Pattacini, Roberto'
'Predieri, Giovanni'
'Tiripicchio, Antonio'

_publ_section_title
;
 Trapping a pseudo-Hofmann rearrangement on a ruthenium cluster.
;
_journal_issue 2
_journal_name_full 'Chemical communications (Cambridge, England)'
_journal_page_first 141
_journal_page_last 143
_journal_paper_doi 10.1039/b611338a
_journal_year 2006
_chemical_formula_moiety 'C47 H41 Cl N2 O9 P2 Ru3 Si, C0.5 H2 O0.5'
_chemical_formula_sum 'C47.5 H43 Cl N2 O9.5 P2 Ru3 Si'
_chemical_formula_weight 1220.51
_space_group_IT_number 2
_symmetry_cell_setting triclinic
_symmetry_Int_Tables_number 2
_symmetry_space_group_name_Hall '-P 1'
_symmetry_space_group_name_H-M 'P -1'
_atom_sites_solution_hydrogens geom
_atom_sites_solution_primary direct
_atom_sites_solution_secondary difmap
_audit_creation_method SHELXL-97
_cell_angle_alpha 81.920(3)
_cell_angle_beta 89.945(3)
_cell_angle_gamma 76.225(3)
_cell_formula_units_Z 2
_cell_length_a 11.608(3)
_cell_length_b 13.277(3)
_cell_length_c 17.196(3)
_cell_measurement_reflns_used 999
_cell_measurement_temperature 293(2)
_cell_measurement_theta_max 27
_cell_measurement_theta_min 3
_cell_volume 2547.1(10)
_computing_cell_refinement 'Bruker SMART'
_computing_data_collection 'Bruker SMART'
_computing_data_reduction 'Bruker SAINT'
_computing_molecular_graphics Ortep3
_computing_publication_material Platon
_computing_structure_refinement 'SHELXL-97 (Sheldrick, 1997)'
_computing_structure_solution 'SHELX-97 (Sheldrick, 1997)'
_diffrn_ambient_temperature 293(2)
_diffrn_detector_area_resol_mean 9
_diffrn_measured_fraction_theta_full 0.991
_diffrn_measured_fraction_theta_max 0.991
_diffrn_measurement_device_type 'Bruker SMART1000'
_diffrn_measurement_method CCD
_diffrn_radiation_monochromator graphite
_diffrn_radiation_probe x-ray
_diffrn_radiation_type MoK\a
_diffrn_radiation_wavelength 0.71073
_diffrn_reflns_av_R_equivalents 0.0341
_diffrn_reflns_av_sigmaI/netI 0.0441
_diffrn_reflns_limit_h_max 14
_diffrn_reflns_limit_h_min -14
_diffrn_reflns_limit_k_max 16
_diffrn_reflns_limit_k_min -16
_diffrn_reflns_limit_l_max 21
_diffrn_reflns_limit_l_min -21
_diffrn_reflns_number 27031
_diffrn_reflns_theta_full 26.50
_diffrn_reflns_theta_max 26.50
_diffrn_reflns_theta_min 1.60
_diffrn_source 'fine-focus sealed tube'
_exptl_absorpt_coefficient_mu 1.072
_exptl_absorpt_correction_T_max 1.000
_exptl_absorpt_correction_T_min 0.671
_exptl_absorpt_correction_type empirical
_exptl_absorpt_process_details 'Bruker SADABS'
_exptl_crystal_colour red
_exptl_crystal_density_diffrn 1.591
_exptl_crystal_density_method 'not measured'
_exptl_crystal_description prism
_exptl_crystal_F_000 1218
_exptl_crystal_size_max 0.2
_exptl_crystal_size_mid 0.2
_exptl_crystal_size_min 0.1
_refine_diff_density_max 0.880
_refine_diff_density_min -0.458
_refine_diff_density_rms 0.083
_refine_ls_extinction_method none
_refine_ls_goodness_of_fit_ref 1.053
_refine_ls_hydrogen_treatment constr
_refine_ls_matrix_type full
_refine_ls_number_parameters 604
_refine_ls_number_reflns 10474
_refine_ls_number_restraints 0
_refine_ls_restrained_S_all 1.053
_refine_ls_R_factor_all 0.0539
_refine_ls_R_factor_gt 0.0350
_refine_ls_shift/su_max 0.001
_refine_ls_shift/su_mean 0.000
_refine_ls_structure_factor_coef Fsqd
_refine_ls_weighting_details 'calc w=1/[\s^2^(Fo^2^)+(0.0400P)^2^+0.0000P] where P=(Fo^2^+2Fc^2^)/3'
_refine_ls_weighting_scheme calc
_refine_ls_wR_factor_gt 0.0843
_refine_ls_wR_factor_ref 0.0883
_reflns_number_gt 7729
_reflns_number_total 10474
_reflns_threshold_expression >2sigma(I)
_cod_data_source_file b611338a.txt
_cod_data_source_block Compound3
_cod_original_formula_sum 'C47.50 H43 Cl N2 O9.50 P2 Ru3 Si'
_cod_database_code 7101636

loop_
_symmetry_equiv_pos_as_xyz
'x, y, z'
'-x, -y, -z'

loop_
_atom_site_label
_atom_site_type_symbol
_atom_site_fract_x
_atom_site_fract_y
_atom_site_fract_z
_atom_site_U_iso_or_equiv
_atom_site_adp_type
_atom_site_occupancy
_atom_site_symmetry_multiplicity
_atom_site_calc_flag
_atom_site_refinement_flags
Ru1 Ru 0.21855(2) 0.29192(2) 0.209934(16) 0.03601(8) Uani 1 1 d .
Ru2 Ru 0.16893(3) 0.09878(2) 0.331251(16) 0.03781(8) Uani 1 1 d .
Ru3 Ru 0.39391(3) 0.07422(2) 0.258503(17) 0.04245(9) Uani 1 1 d .
Cl1 Cl 0.43158(9) 0.23534(8) 0.16209(6) 0.0562(3) Uani 1 1 d .
P2 P 0.15348(9) 0.08169(7) 0.13926(5) 0.0395(2) Uani 1 1 d .
P1 P -0.13543(8) 0.45583(7) 0.28818(6) 0.0403(2) Uani 1 1 d .
Si1 Si 0.34250(10) 0.24750(8) 0.39625(6) 0.0479(3) Uani 1 1 d .
O1 O 0.0989(3) 0.4118(2) 0.05964(17) 0.0745(9) Uani 1 1 d .
O2 O 0.2421(3) 0.5069(2) 0.2311(2) 0.0777(10) Uani 1 1 d .
O3 O 0.0053(3) -0.0437(2) 0.33642(18) 0.0795(10) Uani 1 1 d .
O4 O 0.1336(4) 0.0680(3) 0.50538(18) 0.0958(12) Uani 1 1 d .
O7 O 0.5169(3) -0.0979(3) 0.1715(2) 0.1027(13) Uani 1 1 d .
O6 O 0.6282(3) 0.0293(3) 0.3462(2) 0.0819(10) Uani 1 1 d .
O5 O 0.3533(2) -0.10398(19) 0.37423(16) 0.0593(7) Uani 1 1 d .
O8 O 0.0341(2) 0.25025(17) 0.30740(14) 0.0431(6) Uani 1 1 d .
O9 O 0.29454(19) 0.19981(16) 0.32054(13) 0.0373(5) Uani 1 1 d .
N2 N 0.2114(2) 0.12781(19) 0.20743(15) 0.0352(6) Uani 1 1 d .
N1 N -0.0056(3) 0.4226(2) 0.25273(17) 0.0434(7) Uani 1 1 d .
C1 C 0.1457(4) 0.3623(3) 0.1154(2) 0.0490(9) Uani 1 1 d .
C2 C 0.2359(3) 0.4236(3) 0.2248(2) 0.0505(10) Uani 1 1 d .
C3 C 0.0675(4) 0.0112(3) 0.3320(2) 0.0492(9) Uani 1 1 d .
C4 C 0.1492(4) 0.0820(3) 0.4397(2) 0.0553(10) Uani 1 1 d .
C7 C 0.4660(4) -0.0323(3) 0.2041(3) 0.0622(11) Uani 1 1 d .
C6 C 0.5383(4) 0.0460(3) 0.3135(2) 0.0543(10) Uani 1 1 d .
C5 C 0.3196(3) -0.0180(3) 0.3393(2) 0.0472(9) Uani 1 1 d .
C8 C 0.0608(3) 0.3244(3) 0.26314(19) 0.0387(8) Uani 1 1 d .
C9 C 0.4069(4) 0.1390(3) 0.4763(2) 0.0696(13) Uani 1 1 d .
H9A H 0.4729 0.0916 0.4571 0.104 Uiso 1 1 calc R
H9B H 0.3476 0.1021 0.4937 0.104 Uiso 1 1 calc R
H9C H 0.4334 0.1674 0.5195 0.104 Uiso 1 1 calc R
C10 C 0.4592(4) 0.3147(4) 0.3622(3) 0.0745(14) Uani 1 1 d .
H10A H 0.5241 0.2656 0.3434 0.112 Uiso 1 1 calc R
H10B H 0.4869 0.3430 0.4050 0.112 Uiso 1 1 calc R
H10C H 0.4274 0.3705 0.3204 0.112 Uiso 1 1 calc R
C11 C 0.2159(4) 0.3391(3) 0.4329(3) 0.0684(12) Uani 1 1 d .
H11A H 0.1831 0.3951 0.3915 0.103 Uiso 1 1 calc R
H11B H 0.2424 0.3673 0.4761 0.103 Uiso 1 1 calc R
H11C H 0.1563 0.3025 0.4502 0.103 Uiso 1 1 calc R
C12 C 0.2225(3) -0.0545(3) 0.1310(2) 0.0492(9) Uani 1 1 d .
C13 C 0.2608(5) -0.0833(3) 0.0592(3) 0.0771(15) Uani 1 1 d .
H13 H 0.2527 -0.0327 0.0150 0.092 Uiso 1 1 calc R
C14 C 0.3118(6) -0.1886(4) 0.0532(3) 0.114(2) Uani 1 1 d .
H14 H 0.3397 -0.2074 0.0052 0.136 Uiso 1 1 calc R
C15 C 0.3209(6) -0.2635(4) 0.1171(4) 0.114(2) Uani 1 1 d .
H15 H 0.3535 -0.3335 0.1126 0.137 Uiso 1 1 calc R
C16 C 0.2811(5) -0.2351(3) 0.1891(3) 0.0928(18) Uani 1 1 d .
H16 H 0.2869 -0.2863 0.2327 0.111 Uiso 1 1 calc R
C17 C 0.2332(4) -0.1314(3) 0.1959(2) 0.0624(12) Uani 1 1 d .
H17 H 0.2078 -0.1129 0.2444 0.075 Uiso 1 1 calc R
C18 C 0.1634(4) 0.1539(3) 0.0434(2) 0.0486(9) Uani 1 1 d .
C19 C 0.0647(4) 0.1967(3) -0.0068(2) 0.0630(12) Uani 1 1 d .
H19 H -0.0095 0.1874 0.0084 0.076 Uiso 1 1 calc R
C20 C 0.0763(6) 0.2534(4) -0.0796(3) 0.0868(17) Uani 1 1 d .
H20 H 0.0102 0.2823 -0.1130 0.104 Uiso 1 1 calc R
C21 C 0.1859(7) 0.2666(4) -0.1018(3) 0.0935(19) Uani 1 1 d .
H21 H 0.1936 0.3047 -0.1504 0.112 Uiso 1 1 calc R
C22 C 0.2839(6) 0.2243(4) -0.0533(3) 0.0852(16) Uani 1 1 d .
H22 H 0.3578 0.2332 -0.0693 0.102 Uiso 1 1 calc R
C23 C 0.2735(4) 0.1683(3) 0.0198(2) 0.0629(11) Uani 1 1 d .
H23 H 0.3402 0.1404 0.0529 0.075 Uiso 1 1 calc R
C24 C -0.0021(3) 0.0853(3) 0.1501(2) 0.0434(9) Uani 1 1 d .
C25 C -0.0815(4) 0.1765(3) 0.1631(2) 0.0560(10) Uani 1 1 d .
H25 H -0.0537 0.2355 0.1679 0.067 Uiso 1 1 calc R
C26 C -0.2008(4) 0.1818(4) 0.1692(3) 0.0655(12) Uani 1 1 d .
H26 H -0.2526 0.2442 0.1776 0.079 Uiso 1 1 calc R
C27 C -0.2442(4) 0.0948(4) 0.1629(3) 0.0676(12) Uani 1 1 d .
H27 H -0.3249 0.0985 0.1671 0.081 Uiso 1 1 calc R
C28 C -0.1692(4) 0.0050(4) 0.1508(3) 0.0691(13) Uani 1 1 d .
H28 H -0.1981 -0.0539 0.1473 0.083 Uiso 1 1 calc R
C29 C -0.0478(4) -0.0009(3) 0.1432(2) 0.0587(11) Uani 1 1 d .
H29 H 0.0029 -0.0632 0.1334 0.070 Uiso 1 1 calc R
C30 C -0.2459(3) 0.4568(3) 0.2145(2) 0.0464(9) Uani 1 1 d .
C31 C -0.3610(4) 0.4538(3) 0.2334(3) 0.0618(11) Uani 1 1 d .
H31 H -0.3842 0.4509 0.2853 0.074 Uiso 1 1 calc R
C32 C -0.4417(5) 0.4551(4) 0.1725(4) 0.0920(17) Uani 1 1 d .
H32 H -0.5189 0.4517 0.1846 0.110 Uiso 1 1 calc R
C33 C -0.4103(6) 0.4612(5) 0.0975(4) 0.111(2) Uani 1 1 d .
H33 H -0.4654 0.4616 0.0582 0.133 Uiso 1 1 calc R
C34 C -0.2984(6) 0.4666(5) 0.0787(3) 0.103(2) Uani 1 1 d .
H34 H -0.2772 0.4718 0.0264 0.124 Uiso 1 1 calc R
C35 C -0.2161(4) 0.4644(3) 0.1365(3) 0.0655(12) Uani 1 1 d .
H35 H -0.1395 0.4681 0.1231 0.079 Uiso 1 1 calc R
C36 C -0.1678(3) 0.3836(3) 0.3783(2) 0.0488(9) Uani 1 1 d .
C37 C -0.2008(4) 0.2897(3) 0.3810(3) 0.0595(11) Uani 1 1 d .
H37 H -0.2122 0.2655 0.3340 0.071 Uiso 1 1 calc R
C38 C -0.2172(4) 0.2315(4) 0.4500(4) 0.0844(16) Uani 1 1 d .
H38 H -0.2420 0.1699 0.4501 0.101 Uiso 1 1 calc R
C39 C -0.1963(6) 0.2653(5) 0.5201(4) 0.117(2) Uani 1 1 d .
H39 H -0.2061 0.2255 0.5675 0.140 Uiso 1 1 calc R
C40 C -0.1613(7) 0.3571(5) 0.5201(3) 0.127(3) Uani 1 1 d .
H40 H -0.1476 0.3799 0.5673 0.153 Uiso 1 1 calc R
C41 C -0.1464(5) 0.4160(4) 0.4480(3) 0.0824(15) Uani 1 1 d .
H41 H -0.1217 0.4777 0.4475 0.099 Uiso 1 1 calc R
C42 C -0.1533(3) 0.5900(3) 0.3050(2) 0.0434(9) Uani 1 1 d .
C43 C -0.2627(4) 0.6508(3) 0.3176(2) 0.0604(11) Uani 1 1 d .
H43 H -0.3290 0.6229 0.3177 0.072 Uiso 1 1 calc R
C44 C -0.2756(4) 0.7539(3) 0.3302(3) 0.0679(13) Uani 1 1 d .
H44 H -0.3501 0.7944 0.3394 0.081 Uiso 1 1 calc R
C45 C -0.1803(5) 0.7954(3) 0.3291(3) 0.0731(13) Uani 1 1 d .
H45 H -0.1886 0.8642 0.3382 0.088 Uiso 1 1 calc R
C46 C -0.0708(5) 0.7354(3) 0.3145(3) 0.0847(16) Uani 1 1 d .
H46 H -0.0054 0.7646 0.3123 0.102 Uiso 1 1 calc R
C47 C -0.0567(4) 0.6332(3) 0.3032(3) 0.0650(12) Uani 1 1 d .
H47 H 0.0181 0.5931 0.2942 0.078 Uiso 1 1 calc R
O1S O 0.4770(11) 0.4562(12) 0.5369(7) 0.199(8) Uani 0.50 1 d P
C1S C 0.5534(13) 0.3986(11) 0.6022(13) 0.165(9) Uani 0.50 1 d P

loop_
_atom_site_aniso_label
_atom_site_aniso_U_11
_atom_site_aniso_U_22
_atom_site_aniso_U_33
_atom_site_aniso_U_23
_atom_site_aniso_U_13
_atom_site_aniso_U_12
Ru1 0.03615(16) 0.02876(14) 0.04220(16) -0.00255(12) 0.00387(12) -0.00751(12)
Ru2 0.04534(18) 0.03051(15) 0.03722(16) -0.00223(12) 0.00360(13) -0.00996(13)
Ru3 0.03992(18) 0.03720(16) 0.04554(18) -0.00529(13) 0.00238(13) -0.00049(13)
Cl1 0.0437(6) 0.0559(6) 0.0684(6) -0.0087(5) 0.0126(5) -0.0111(5)
P2 0.0491(6) 0.0303(5) 0.0377(5) -0.0053(4) 0.0010(4) -0.0067(4)
P1 0.0410(5) 0.0298(5) 0.0482(5) -0.0042(4) 0.0027(4) -0.0055(4)
Si1 0.0484(6) 0.0462(6) 0.0496(6) -0.0114(5) -0.0060(5) -0.0098(5)
O1 0.102(3) 0.0533(18) 0.0522(18) 0.0115(15) -0.0096(17) 0.0020(17)
O2 0.073(2) 0.0402(16) 0.129(3) -0.0204(17) 0.0044(19) -0.0259(15)
O3 0.107(3) 0.082(2) 0.071(2) -0.0101(17) 0.0159(18) -0.065(2)
O4 0.137(3) 0.116(3) 0.0455(19) -0.0095(19) 0.020(2) -0.053(3)
O7 0.079(3) 0.106(3) 0.117(3) -0.066(3) 0.007(2) 0.017(2)
O6 0.0474(19) 0.095(2) 0.091(2) -0.0138(19) -0.0131(17) 0.0061(18)
O5 0.0664(19) 0.0374(15) 0.0623(17) 0.0064(13) -0.0045(14) 0.0029(13)
O8 0.0403(14) 0.0331(13) 0.0556(15) -0.0049(11) 0.0116(12) -0.0090(11)
O9 0.0367(13) 0.0332(12) 0.0396(13) -0.0032(10) -0.0020(10) -0.0052(10)
N2 0.0401(16) 0.0280(14) 0.0360(15) -0.0022(12) 0.0008(12) -0.0067(12)
N1 0.0401(17) 0.0345(16) 0.0524(18) -0.0032(13) 0.0067(14) -0.0048(13)
C1 0.057(3) 0.035(2) 0.053(2) -0.0033(18) 0.011(2) -0.0079(18)
C2 0.040(2) 0.041(2) 0.069(3) -0.0045(19) 0.0005(19) -0.0095(18)
C3 0.063(3) 0.044(2) 0.043(2) -0.0026(17) 0.0039(19) -0.019(2)
C4 0.069(3) 0.049(2) 0.049(2) -0.0054(19) 0.009(2) -0.018(2)
C7 0.056(3) 0.061(3) 0.063(3) -0.016(2) 0.004(2) 0.004(2)
C6 0.047(2) 0.048(2) 0.059(3) -0.0061(19) 0.003(2) 0.0042(19)
C5 0.058(3) 0.036(2) 0.047(2) -0.0080(17) -0.0069(18) -0.0078(18)
C8 0.047(2) 0.0305(18) 0.0385(19) -0.0073(15) -0.0067(16) -0.0081(16)
C9 0.078(3) 0.070(3) 0.053(3) -0.007(2) -0.016(2) -0.003(2)
C10 0.060(3) 0.083(3) 0.089(3) -0.015(3) -0.015(3) -0.032(3)
C11 0.070(3) 0.061(3) 0.074(3) -0.027(2) -0.001(2) -0.003(2)
C12 0.056(2) 0.036(2) 0.055(2) -0.0151(18) -0.0020(19) -0.0039(18)
C13 0.112(4) 0.053(3) 0.056(3) -0.018(2) -0.007(3) 0.006(3)
C14 0.183(7) 0.058(3) 0.078(4) -0.033(3) -0.011(4) 0.027(4)
C15 0.169(7) 0.045(3) 0.107(5) -0.020(3) -0.017(4) 0.023(3)
C16 0.138(5) 0.037(3) 0.094(4) -0.006(3) -0.015(4) -0.005(3)
C17 0.085(3) 0.040(2) 0.057(3) -0.0057(19) -0.006(2) -0.006(2)
C18 0.069(3) 0.039(2) 0.037(2) -0.0098(16) 0.0025(19) -0.0085(19)
C19 0.087(3) 0.049(2) 0.049(2) -0.004(2) -0.008(2) -0.010(2)
C20 0.131(5) 0.072(3) 0.046(3) 0.005(2) -0.014(3) -0.012(3)
C21 0.168(7) 0.068(3) 0.049(3) 0.001(2) 0.014(4) -0.042(4)
C22 0.124(5) 0.089(4) 0.057(3) -0.018(3) 0.030(3) -0.050(4)
C23 0.080(3) 0.065(3) 0.049(2) -0.012(2) 0.013(2) -0.024(2)
C24 0.052(2) 0.041(2) 0.039(2) -0.0079(16) -0.0003(17) -0.0131(18)
C25 0.056(3) 0.052(2) 0.067(3) -0.024(2) -0.004(2) -0.017(2)
C26 0.056(3) 0.070(3) 0.072(3) -0.027(2) 0.000(2) -0.007(2)
C27 0.055(3) 0.087(4) 0.068(3) -0.021(3) 0.009(2) -0.026(3)
C28 0.072(3) 0.070(3) 0.075(3) -0.007(2) -0.001(3) -0.038(3)
C29 0.068(3) 0.047(2) 0.062(3) -0.010(2) -0.004(2) -0.015(2)
C30 0.044(2) 0.038(2) 0.056(2) -0.0053(17) -0.0020(18) -0.0096(17)
C31 0.053(3) 0.062(3) 0.070(3) -0.001(2) -0.004(2) -0.018(2)
C32 0.064(3) 0.091(4) 0.118(5) 0.011(4) -0.022(3) -0.028(3)
C33 0.112(5) 0.146(6) 0.079(4) 0.022(4) -0.045(4) -0.062(5)
C34 0.107(5) 0.148(6) 0.061(3) 0.012(3) -0.018(3) -0.060(4)
C35 0.066(3) 0.072(3) 0.062(3) -0.005(2) 0.004(2) -0.027(2)
C36 0.047(2) 0.040(2) 0.054(2) -0.0026(18) 0.0056(18) -0.0029(18)
C37 0.054(3) 0.044(2) 0.077(3) 0.003(2) 0.012(2) -0.013(2)
C38 0.076(4) 0.058(3) 0.110(4) 0.023(3) 0.006(3) -0.020(3)
C39 0.154(7) 0.092(5) 0.086(5) 0.038(4) 0.006(4) -0.025(4)
C40 0.213(8) 0.114(5) 0.056(3) 0.015(3) -0.016(4) -0.057(5)
C41 0.117(5) 0.061(3) 0.064(3) 0.003(2) 0.001(3) -0.018(3)
C42 0.050(2) 0.0301(18) 0.046(2) -0.0063(16) 0.0007(17) -0.0016(17)
C43 0.063(3) 0.046(2) 0.073(3) -0.012(2) 0.018(2) -0.012(2)
C44 0.074(3) 0.043(2) 0.078(3) -0.016(2) 0.015(3) 0.007(2)
C45 0.093(4) 0.042(2) 0.086(3) -0.019(2) -0.003(3) -0.014(3)
C46 0.071(3) 0.051(3) 0.140(5) -0.031(3) -0.011(3) -0.020(3)
C47 0.050(3) 0.043(2) 0.102(4) -0.019(2) -0.012(2) -0.007(2)
O1S 0.154(11) 0.37(2) 0.187(12) -0.228(14) 0.099(8) -0.168(12)
C1S 0.091(11) 0.097(10) 0.30(3) -0.043(13) 0.129(13) -0.003(8)

loop_
_atom_type_symbol
_atom_type_description
_atom_type_scat_dispersion_real
_atom_type_scat_dispersion_imag
_atom_type_scat_source
Ru Ru -1.2594 0.8363 'International Tables Vol C Tables 4.2.6.8 and 6.1.1.4'
Cl Cl 0.1484 0.1585 'International Tables Vol C Tables 4.2.6.8 and 6.1.1.4'
P P 0.1023 0.0942 'International Tables Vol C Tables 4.2.6.8 and 6.1.1.4'
Si Si 0.0817 0.0704 'International Tables Vol C Tables 4.2.6.8 and 6.1.1.4'
O O 0.0106 0.0060 'International Tables Vol C Tables 4.2.6.8 and 6.1.1.4'
N N 0.0061 0.0033 'International Tables Vol C Tables 4.2.6.8 and 6.1.1.4'
C C 0.0033 0.0016 'International Tables Vol C Tables 4.2.6.8 and 6.1.1.4'
H H 0.0000 0.0000 'International Tables Vol C Tables 4.2.6.8 and 6.1.1.4'

loop_
_geom_angle_atom_site_label_1
_geom_angle_atom_site_label_2
_geom_angle_atom_site_label_3
_geom_angle
_geom_angle_site_symmetry_3
C1 Ru1 C2 83.76(16) .
C1 Ru1 C8 90.09(15) .
C2 Ru1 C8 88.22(15) .
C1 Ru1 O9 175.07(13) .
C2 Ru1 O9 100.56(13) .
C8 Ru1 O9 87.70(11) .
C1 Ru1 N2 103.93(13) .
C2 Ru1 N2 172.30(14) .
C8 Ru1 N2 92.15(11) .
O9 Ru1 N2 71.77(9) .
C1 Ru1 Cl1 98.37(12) .
C2 Ru1 Cl1 93.11(12) .
C8 Ru1 Cl1 171.53(10) .
O9 Ru1 Cl1 83.83(6) .
N2 Ru1 Cl1 85.41(7) .
C1 Ru1 Ru3 133.58(11) .
C2 Ru1 Ru3 128.63(12) .
C8 Ru1 Ru3 118.97(9) .
O9 Ru1 Ru3 44.82(6) .
N2 Ru1 Ru3 45.10(7) .
Cl1 Ru1 Ru3 54.21(2) .
C3 Ru2 C4 83.76(17) .
C3 Ru2 C5 95.06(16) .
C4 Ru2 C5 93.23(17) .
C3 Ru2 N2 103.66(13) .
C4 Ru2 N2 172.41(14) .
C5 Ru2 N2 84.60(13) .
C3 Ru2 O9 175.17(13) .
C4 Ru2 O9 100.80(14) .
C5 Ru2 O9 83.15(12) .
N2 Ru2 O9 71.74(9) .
C3 Ru2 O8 97.88(14) .
C4 Ru2 O8 94.76(14) .
C5 Ru2 O8 165.44(12) .
N2 Ru2 O8 85.89(9) .
O9 Ru2 O8 83.41(8) .
C3 Ru2 Ru3 126.58(12) .
C4 Ru2 Ru3 124.42(13) .
C5 Ru2 Ru3 45.67(11) .
N2 Ru2 Ru3 49.68(7) .
O9 Ru2 Ru3 49.37(6) .
O8 Ru2 Ru3 120.14(6) .
C7 Ru3 C6 85.48(18) .
C7 Ru3 C5 95.45(17) .
C6 Ru3 C5 94.82(16) .
C7 Ru3 O9 175.59(15) .
C6 Ru3 O9 98.66(13) .
C5 Ru3 O9 82.74(12) .
C7 Ru3 N2 104.55(15) .
C6 Ru3 N2 169.94(14) .
C5 Ru3 N2 83.70(13) .
O9 Ru3 N2 71.30(9) .
C7 Ru3 Cl1 99.26(14) .
C6 Ru3 Cl1 95.30(13) .
C5 Ru3 Cl1 162.73(11) .
O9 Ru3 Cl1 81.92(6) .
N2 Ru3 Cl1 83.90(7) .
C7 Ru3 Ru2 126.91(14) .
C6 Ru3 Ru2 124.04(13) .
C5 Ru3 Ru2 45.22(11) .
O9 Ru3 Ru2 49.31(6) .
N2 Ru3 Ru2 49.04(7) .
Cl1 Ru3 Ru2 117.69(2) .
C7 Ru3 Ru1 133.69(13) .
C6 Ru3 Ru1 127.51(12) .
C5 Ru3 Ru1 110.51(11) .
O9 Ru3 Ru1 44.21(6) .
N2 Ru3 Ru1 45.06(7) .
Cl1 Ru3 Ru1 52.39(3) .
Ru2 Ru3 Ru1 65.306(14) .
Ru1 Cl1 Ru3 73.40(3) .
N2 P2 C18 111.82(16) .
N2 P2 C24 114.35(15) .
C18 P2 C24 105.36(18) .
N2 P2 C12 114.51(16) .
C18 P2 C12 105.43(17) .
C24 P2 C12 104.48(17) .
N1 P1 C36 119.07(16) .
N1 P1 C30 109.12(17) .
C36 P1 C30 108.60(18) .
N1 P1 C42 105.64(16) .
C36 P1 C42 106.96(17) .
C30 P1 C42 106.77(17) .
O9 Si1 C11 108.68(17) .
O9 Si1 C10 108.71(17) .
C11 Si1 C10 111.0(2) .
O9 Si1 C9 110.25(16) .
C11 Si1 C9 109.7(2) .
C10 Si1 C9 108.6(2) .
C8 O8 Ru2 118.2(2) .
Si1 O9 Ru1 125.43(12) .
Si1 O9 Ru2 123.86(12) .
Ru1 O9 Ru2 95.47(8) .
Si1 O9 Ru3 127.64(12) .
Ru1 O9 Ru3 90.97(8) .
Ru2 O9 Ru3 81.32(7) .
P2 N2 Ru2 122.90(14) .
P2 N2 Ru1 127.46(14) .
Ru2 N2 Ru1 94.78(10) .
P2 N2 Ru3 127.64(15) .
Ru2 N2 Ru3 81.28(9) .
Ru1 N2 Ru3 89.84(10) .
C8 N1 P1 123.3(3) .
O1 C1 Ru1 175.3(3) .
O2 C2 Ru1 176.5(4) .
O3 C3 Ru2 176.7(3) .
O4 C4 Ru2 176.4(4) .
O7 C7 Ru3 176.2(4) .
O6 C6 Ru3 178.8(4) .
O5 C5 Ru2 136.9(3) .
O5 C5 Ru3 134.0(3) .
Ru2 C5 Ru3 89.11(14) .
O8 C8 N1 123.8(3) .
O8 C8 Ru1 117.0(2) .
N1 C8 Ru1 119.2(2) .
Si1 C9 H9A 109.5 .
Si1 C9 H9B 109.5 .
H9A C9 H9B 109.5 .
Si1 C9 H9C 109.5 .
H9A C9 H9C 109.5 .
H9B C9 H9C 109.5 .
Si1 C10 H10A 109.5 .
Si1 C10 H10B 109.5 .
H10A C10 H10B 109.5 .
Si1 C10 H10C 109.5 .
H10A C10 H10C 109.5 .
H10B C10 H10C 109.5 .
Si1 C11 H11A 109.5 .
Si1 C11 H11B 109.5 .
H11A C11 H11B 109.5 .
Si1 C11 H11C 109.5 .
H11A C11 H11C 109.5 .
H11B C11 H11C 109.5 .
C13 C12 C17 119.1(4) .
C13 C12 P2 120.5(3) .
C17 C12 P2 120.3(3) .
C12 C13 C14 120.0(4) .
C12 C13 H13 120.0 .
C14 C13 H13 120.0 .
C15 C14 C13 120.3(5) .
C15 C14 H14 119.8 .
C13 C14 H14 119.8 .
C14 C15 C16 119.8(5) .
C14 C15 H15 120.1 .
C16 C15 H15 120.1 .
C17 C16 C15 120.3(5) .
C17 C16 H16 119.9 .
C15 C16 H16 119.9 .
C16 C17 C12 120.4(4) .
C16 C17 H17 119.8 .
C12 C17 H17 119.8 .
C23 C18 C19 119.1(4) .
C23 C18 P2 118.5(3) .
C19 C18 P2 122.3(3) .
C18 C19 C20 120.3(5) .
C18 C19 H19 119.9 .
C20 C19 H19 119.9 .
C21 C20 C19 119.6(5) .
C21 C20 H20 120.2 .
C19 C20 H20 120.2 .
C20 C21 C22 120.8(5) .
C20 C21 H21 119.6 .
C22 C21 H21 119.6 .
C21 C22 C23 120.3(5) .
C21 C22 H22 119.9 .
C23 C22 H22 119.9 .
C22 C23 C18 119.9(5) .
C22 C23 H23 120.0 .
C18 C23 H23 120.0 .
C25 C24 C29 117.2(4) .
C25 C24 P2 120.5(3) .
C29 C24 P2 122.2(3) .
C26 C25 C24 121.5(4) .
C26 C25 H25 119.3 .
C24 C25 H25 119.3 .
C25 C26 C27 120.3(4) .
C25 C26 H26 119.9 .
C27 C26 H26 119.9 .
C28 C27 C26 119.7(4) .
C28 C27 H27 120.2 .
C26 C27 H27 120.2 .
C27 C28 C29 120.6(4) .
C27 C28 H28 119.7 .
C29 C28 H28 119.7 .
C24 C29 C28 120.7(4) .
C24 C29 H29 119.6 .
C28 C29 H29 119.6 .
C35 C30 C31 118.9(4) .
C35 C30 P1 119.1(3) .
C31 C30 P1 122.0(3) .
C30 C31 C32 118.4(4) .
C30 C31 H31 120.8 .
C32 C31 H31 120.8 .
C33 C32 C31 121.5(5) .
C33 C32 H32 119.2 .
C31 C32 H32 119.2 .
C32 C33 C34 120.1(5) .
C32 C33 H33 119.9 .
C34 C33 H33 119.9 .
C33 C34 C35 120.3(5) .
C33 C34 H34 119.9 .
C35 C34 H34 119.9 .
C34 C35 C30 120.7(5) .
C34 C35 H35 119.6 .
C30 C35 H35 119.6 .
C41 C36 C37 118.2(4) .
C41 C36 P1 118.9(3) .
C37 C36 P1 122.5(3) .
C38 C37 C36 122.2(5) .
C38 C37 H37 118.9 .
C36 C37 H37 118.9 .
C37 C38 C39 119.1(5) .
C37 C38 H38 120.4 .
C39 C38 H38 120.4 .
C40 C39 C38 120.6(5) .
C40 C39 H39 119.7 .
C38 C39 H39 119.7 .
C39 C40 C41 119.0(6) .
C39 C40 H40 120.5 .
C41 C40 H40 120.5 .
C36 C41 C40 120.9(5) .
C36 C41 H41 119.6 .
C40 C41 H41 119.6 .
C43 C42 C47 119.0(3) .
C43 C42 P1 121.0(3) .
C47 C42 P1 120.0(3) .
C42 C43 C44 120.6(4) .
C42 C43 H43 119.7 .
C44 C43 H43 119.7 .
C45 C44 C43 120.1(4) .
C45 C44 H44 119.9 .
C43 C44 H44 119.9 .
C44 C45 C46 119.5(4) .
C44 C45 H45 120.3 .
C46 C45 H45 120.3 .
C47 C46 C45 120.9(4) .
C47 C46 H46 119.5 .
C45 C46 H46 119.5 .
C46 C47 C42 119.9(4) .
C46 C47 H47 120.0 .
C42 C47 H47 120.0 .
C1S O1S O1S 122.7(12) 2_666

loop_
_geom_bond_atom_site_label_1
_geom_bond_atom_site_label_2
_geom_bond_distance
_geom_bond_site_symmetry_2
Ru1 C1 1.852(4) .
Ru1 C2 1.859(4) .
Ru1 C8 2.027(4) .
Ru1 O9 2.174(2) .
Ru1 N2 2.207(3) .
Ru1 Cl1 2.5772(11) .
Ru1 Ru3 3.1175(7) .
Ru2 C3 1.840(4) .
Ru2 C4 1.868(4) .
Ru2 C5 2.032(4) .
Ru2 N2 2.187(3) .
Ru2 O9 2.196(2) .
Ru2 O8 2.221(2) .
Ru2 Ru3 2.8627(7) .
Ru3 C7 1.840(4) .
Ru3 C6 1.857(4) .
Ru3 C5 2.048(4) .
Ru3 O9 2.198(2) .
Ru3 N2 2.208(3) .
Ru3 Cl1 2.6389(11) .
P2 N2 1.613(3) .
P2 C18 1.804(4) .
P2 C24 1.805(4) .
P2 C12 1.821(4) .
P1 N1 1.611(3) .
P1 C36 1.793(4) .
P1 C30 1.800(4) .
P1 C42 1.808(3) .
Si1 O9 1.675(2) .
Si1 C11 1.843(4) .
Si1 C10 1.844(4) .
Si1 C9 1.860(4) .
O1 C1 1.140(4) .
O2 C2 1.145(4) .
O3 C3 1.138(4) .
O4 C4 1.139(4) .
O7 C7 1.146(5) .
O6 C6 1.145(4) .
O5 C5 1.189(4) .
O8 C8 1.256(4) .
N1 C8 1.335(4) .
C9 H9A 0.9600 .
C9 H9B 0.9600 .
C9 H9C 0.9600 .
C10 H10A 0.9600 .
C10 H10B 0.9600 .
C10 H10C 0.9600 .
C11 H11A 0.9600 .
C11 H11B 0.9600 .
C11 H11C 0.9600 .
C12 C13 1.385(5) .
C12 C17 1.387(5) .
C13 C14 1.401(6) .
C13 H13 0.9300 .
C14 C15 1.361(7) .
C14 H14 0.9300 .
C15 C16 1.391(7) .
C15 H15 0.9300 .
C16 C17 1.378(6) .
C16 H16 0.9300 .
C17 H17 0.9300 .
C18 C23 1.389(6) .
C18 C19 1.392(5) .
C19 C20 1.392(6) .
C19 H19 0.9300 .
C20 C21 1.370(8) .
C20 H20 0.9300 .
C21 C22 1.368(7) .
C21 H21 0.9300 .
C22 C23 1.388(6) .
C22 H22 0.9300 .
C23 H23 0.9300 .
C24 C25 1.382(5) .
C24 C29 1.391(5) .
C25 C26 1.374(6) .
C25 H25 0.9300 .
C26 C27 1.383(6) .
C26 H26 0.9300 .
C27 C28 1.341(6) .
C27 H27 0.9300 .
C28 C29 1.400(6) .
C28 H28 0.9300 .
C29 H29 0.9300 .
C30 C35 1.380(5) .
C30 C31 1.383(5) .
C31 C32 1.400(6) .
C31 H31 0.9300 .
C32 C33 1.337(8) .
C32 H32 0.9300 .
C33 C34 1.355(8) .
C33 H33 0.9300 .
C34 C35 1.371(6) .
C34 H34 0.9300 .
C35 H35 0.9300 .
C36 C41 1.372(6) .
C36 C37 1.384(5) .
C37 C38 1.362(6) .
C37 H37 0.9300 .
C38 C39 1.384(8) .
C38 H38 0.9300 .
C39 C40 1.374(8) .
C39 H39 0.9300 .
C40 C41 1.403(7) .
C40 H40 0.9300 .
C41 H41 0.9300 .
C42 C43 1.368(5) .
C42 C47 1.374(5) .
C43 C44 1.389(5) .
C43 H43 0.9300 .
C44 C45 1.347(6) .
C44 H44 0.9300 .
C45 C46 1.374(6) .
C45 H45 0.9300 .
C46 C47 1.370(5) .
C46 H46 0.9300 .
C47 H47 0.9300 .
O1S C1S 1.44(2) .
O1S O1S 1.77(3) 2_666
